data_2105745
loop_
_publ_author_name
'Mol\<canov, Kre\<simir'
'Babi\'c, Darko'
'Koji\'c-Prodi\'c, Biserka'
'Stare, Jernej'
'Maltar-Strme\<cki, Nadica'
'Andro\<s, Lidija'

_publ_section_title
;
 Spin-coupling in dimers of 2,3-dicyano-5,6-dichlorosemiquinone radical
 anions in the crystalline state
;
_journal_issue 1
_journal_name_full 'Acta Crystallographica Section B'
_journal_page_first 181
_journal_page_last 190
_journal_paper_doi 10.1107/S2052520613027170
_journal_volume 70
_journal_year 2014
_chemical_formula_moiety 'C8 H4 Cl2 Cs N2 O4'
_chemical_formula_sum 'C8 H4 Cl2 Cs N2 O4'
_chemical_formula_weight 395.94
_chemical_name_common CsDDQx2H2O
_space_group_IT_number 18
_symmetry_cell_setting orthorhombic
_symmetry_space_group_name_Hall 'P 2 2ab'
_symmetry_space_group_name_H-M 'P 21 21 2'
_atom_sites_solution_hydrogens geom
_atom_sites_solution_primary direct
_atom_sites_solution_secondary difmap
_audit_creation_method SHELXL-97
_cell_angle_alpha 90.00
_cell_angle_beta 90.00
_cell_angle_gamma 90.00
_cell_formula_units_Z 4
_cell_length_a 6.5601(3)
_cell_length_b 18.1520(10)
_cell_length_c 9.7345(4)
_cell_measurement_reflns_used 1958
_cell_measurement_temperature 120(2)
_cell_measurement_theta_max 75.55
_cell_measurement_theta_min 4.54
_cell_volume 1159.17(10)
_computing_cell_refinement CrysAlisPro
_computing_data_collection 'CrysAlisPro (Agilent, 2012)'
_computing_data_reduction CrysAlisPro
_computing_publication_material SHELXL-97
_computing_structure_refinement 'SHELXL-97 (Sheldrick, 2008)'
_computing_structure_solution 'SHELXS-97 (Sheldrick, 2008)'
_diffrn_ambient_temperature 120(2)
_diffrn_measured_fraction_theta_full 0.980
_diffrn_measured_fraction_theta_max 0.980
_diffrn_measurement_device_type 'Oxford Diffraction Xcalibur CCD'
_diffrn_measurement_method '\w scans'
_diffrn_radiation_monochromator graphite
_diffrn_radiation_source 'fine-focus sealed tube'
_diffrn_radiation_type CuK\a
_diffrn_radiation_wavelength 1.5418
_diffrn_reflns_av_R_equivalents 0.0541
_diffrn_reflns_limit_h_max 8
_diffrn_reflns_limit_h_min -7
_diffrn_reflns_limit_k_max 22
_diffrn_reflns_limit_k_min -18
_diffrn_reflns_limit_l_max 12
_diffrn_reflns_limit_l_min -7
_diffrn_reflns_number 3404
_diffrn_reflns_theta_full 75.73
_diffrn_reflns_theta_max 75.73
_diffrn_reflns_theta_min 4.54
_diffrn_standards_number 0
_exptl_absorpt_coefficient_mu 29.250
_exptl_absorpt_correction_T_max 1.000
_exptl_absorpt_correction_T_min 0.300
_exptl_absorpt_correction_type multi-scan
_exptl_absorpt_process_details 'CrysAlisPro (Agilent, 2012)'
_exptl_crystal_colour 'dark red'
_exptl_crystal_density_diffrn 2.269
_exptl_crystal_density_method 'not measured'
_exptl_crystal_description prism
_exptl_crystal_F_000 748
_exptl_crystal_size_max 0.37
_exptl_crystal_size_mid 0.05
_exptl_crystal_size_min 0.03
_refine_diff_density_max 1.577
_refine_diff_density_min -1.340
_refine_ls_abs_structure_details
;
Refined as an inversion twin (TWIN + BASF)
;
_refine_ls_abs_structure_Flack 0.283(17)
_refine_ls_extinction_method none
_refine_ls_goodness_of_fit_ref 1.056
_refine_ls_hydrogen_treatment constr
_refine_ls_matrix_type full
_refine_ls_number_parameters 155
_refine_ls_number_reflns 2051
_refine_ls_number_restraints 72
_refine_ls_restrained_S_all 1.066
_refine_ls_R_factor_all 0.0609
_refine_ls_R_factor_gt 0.0589
_refine_ls_shift/su_max 0.000
_refine_ls_shift/su_mean 0.000
_refine_ls_structure_factor_coef Fsqd
_refine_ls_weighting_details 'calc w=1/[\s^2^(Fo^2^)+(0.1197P)^2^] where P=(Fo^2^+2Fc^2^)/3'
_refine_ls_weighting_scheme calc
_refine_ls_wR_factor_gt 0.1568
_refine_ls_wR_factor_ref 0.1591
_reflns_number_gt 1953
_reflns_number_total 2051
_reflns_threshold_expression I>2\s(I)
_cod_data_source_file bi5007sup1.cif
_cod_data_source_block CsDDQx2H2O_120K
_cod_original_sg_symbol_Hall ' P 2 2ab'
_cod_database_code 2105745
_cod_database_fobs_code 2105745

loop_
_symmetry_equiv_pos_as_xyz
'x, y, z'
'-x, -y, z'
'x+1/2, -y+1/2, -z'
'-x+1/2, y+1/2, -z'

loop_
_atom_site_type_symbol
_atom_site_label
_atom_site_fract_x
_atom_site_fract_y
_atom_site_fract_z
_atom_site_U_iso_or_equiv
_atom_site_adp_type
_atom_site_calc_flag
_atom_site_refinement_flags
_atom_site_occupancy
_atom_site_symmetry_multiplicity
Cs Cs1 0.39888(9) 0.65426(3) 0.54302(6) 0.0248(2) Uani d . 1 1
Cl Cl1 0.1475(4) 0.70419(16) -0.1083(3) 0.0324(6) Uani d . 1 1
Cl Cl2 0.1427(5) 0.69915(15) 0.2119(3) 0.0324(6) Uani d . 1 1
O O1 0.1958(13) 0.5506(4) 0.3234(7) 0.0255(16) Uani d U 1 1
O O2 0.1895(14) 0.5559(5) -0.2334(8) 0.0286(17) Uani d U 1 1
O O3 0.7690(12) 0.5480(4) 0.5436(8) 0.0270(15) Uani d U 1 1
H H3A 0.7816 0.5050 0.5986 0.040 Uiso d R 1 1
H H3B 0.8231 0.5343 0.4568 0.040 Uiso d R 1 1
O O4 0.4193(13) 0.8121(4) 0.4290(8) 0.0284(16) Uani d U 1 1
H H4A 0.3327 0.8508 0.4593 0.043 Uiso d R 1 1
H H4B 0.4454 0.8233 0.3354 0.043 Uiso d R 1 1
N N1 0.3384(17) 0.3727(7) 0.2426(12) 0.037(3) Uani d . 1 1
N N2 0.3367(18) 0.3765(7) -0.1735(13) 0.037(2) Uani d . 1 1
C C1 0.1949(17) 0.5520(6) 0.1958(11) 0.0206(19) Uani d U 1 1
C C2 0.2342(15) 0.4854(5) 0.1142(9) 0.0166(18) Uani d U 1 1
C C3 0.2324(16) 0.4875(6) -0.0275(9) 0.0203(19) Uani d U 1 1
C C4 0.1931(18) 0.5551(6) -0.1057(11) 0.025(2) Uani d U 1 1
C C5 0.1679(16) 0.6205(6) -0.0218(10) 0.0213(19) Uani d U 1 1
C C6 0.1653(18) 0.6201(7) 0.1178(12) 0.028(2) Uani d U 1 1
C C7 0.2940(17) 0.4176(7) 0.1914(10) 0.022(2) Uani d U 1 1
C C8 0.2888(17) 0.4213(7) -0.1100(10) 0.025(2) Uani d U 1 1

loop_
_atom_site_aniso_label
_atom_site_aniso_U_11
_atom_site_aniso_U_22
_atom_site_aniso_U_33
_atom_site_aniso_U_12
_atom_site_aniso_U_13
_atom_site_aniso_U_23
Cs1 0.0270(3) 0.0357(3) 0.0119(3) 0.0002(2) -0.0014(2) 0.0011(2)
Cl1 0.0414(15) 0.0364(12) 0.0194(11) -0.0005(11) -0.0033(11) 0.0025(9)
Cl2 0.0419(16) 0.0360(13) 0.0193(11) 0.0002(11) -0.0040(11) -0.0037(9)
O1 0.031(3) 0.038(3) 0.007(2) -0.004(3) -0.003(3) 0.003(2)
O2 0.032(3) 0.039(3) 0.014(3) 0.000(3) 0.002(3) 0.003(3)
O3 0.037(3) 0.030(3) 0.015(3) 0.001(3) 0.003(3) 0.002(3)
O4 0.035(3) 0.025(3) 0.025(3) -0.004(3) 0.005(3) -0.001(3)
N1 0.026(5) 0.053(6) 0.033(5) -0.002(5) 0.007(4) -0.025(5)
N2 0.033(5) 0.044(6) 0.035(5) 0.006(5) -0.006(5) -0.003(5)
C1 0.019(3) 0.026(4) 0.017(3) -0.001(3) 0.003(3) -0.005(3)
C2 0.013(3) 0.023(4) 0.013(3) -0.001(3) -0.001(3) 0.001(3)
C3 0.022(4) 0.028(4) 0.011(3) -0.002(3) 0.001(3) 0.001(3)
C4 0.028(4) 0.030(4) 0.016(4) -0.005(3) -0.003(3) 0.005(3)
C5 0.020(3) 0.028(3) 0.017(4) -0.001(3) 0.000(3) 0.000(3)
C6 0.028(4) 0.032(4) 0.024(4) 0.002(3) -0.003(4) -0.002(3)
C7 0.025(4) 0.032(4) 0.009(3) -0.001(4) 0.001(3) -0.006(3)
C8 0.021(4) 0.043(4) 0.010(3) -0.006(3) 0.005(3) 0.002(3)

loop_
_atom_type_symbol
_atom_type_description
_atom_type_scat_dispersion_real
_atom_type_scat_dispersion_imag
_atom_type_scat_source
C C 0.0181 0.0091 'International Tables Vol C Tables 4.2.6.8 and 6.1.1.4'
H H 0.0000 0.0000 'International Tables Vol C Tables 4.2.6.8 and 6.1.1.4'
Cl Cl 0.3639 0.7018 'International Tables Vol C Tables 4.2.6.8 and 6.1.1.4'
Cs Cs -0.7457 7.9052 'International Tables Vol C Tables 4.2.6.8 and 6.1.1.4'
N N 0.0311 0.0180 'International Tables Vol C Tables 4.2.6.8 and 6.1.1.4'
O O 0.0492 0.0322 'International Tables Vol C Tables 4.2.6.8 and 6.1.1.4'

loop_
_geom_angle_atom_site_label_1
_geom_angle_atom_site_label_2
_geom_angle_atom_site_label_3
_geom_angle_site_symmetry_1
_geom_angle_site_symmetry_3
_geom_angle
O4 Cs1 O3 . . 123.1(2)
O4 Cs1 O2 . 1_556 143.2(2)
O3 Cs1 O2 . 1_556 89.3(2)
O4 Cs1 O1 . . 109.3(2)
O3 Cs1 O1 . . 87.7(2)
O2 Cs1 O1 1_556 . 86.87(19)
O4 Cs1 O4 . 3_466 84.03(19)
O3 Cs1 O4 . 3_466 152.12(19)
O2 Cs1 O4 1_556 3_466 67.7(2)
O1 Cs1 O4 . 3_466 75.9(2)
O4 Cs1 N2 . 2_666 115.8(3)
O3 Cs1 N2 . 2_666 58.8(2)
O2 Cs1 N2 1_556 2_666 63.5(3)
O1 Cs1 N2 . 2_666 133.5(3)
O4 Cs1 N2 3_466 2_666 118.3(3)
O4 Cs1 N1 . 2_665 78.6(3)
O3 Cs1 N1 . 2_665 61.3(2)
O2 Cs1 N1 1_556 2_665 137.0(2)
O1 Cs1 N1 . 2_665 63.1(2)
O4 Cs1 N1 3_466 2_665 126.2(2)
N2 Cs1 N1 2_666 2_665 115.1(2)
O4 Cs1 O4 . 3_566 79.7(2)
O3 Cs1 O4 . 3_566 48.76(19)
O2 Cs1 O4 1_556 3_566 118.4(2)
O1 Cs1 O4 . 3_566 125.0(2)
O4 Cs1 O4 3_466 3_566 156.9(3)
N2 Cs1 O4 2_666 3_566 56.6(2)
N1 Cs1 O4 2_665 3_566 66.3(2)
O4 Cs1 Cl2 . . 60.23(15)
O3 Cs1 Cl2 . . 119.40(15)
O2 Cs1 Cl2 1_556 . 121.88(17)
O1 Cs1 Cl2 . . 49.57(14)
O4 Cs1 Cl2 3_466 . 65.82(15)
N2 Cs1 Cl2 2_666 . 174.6(2)
N1 Cs1 Cl2 2_665 . 61.33(18)
O4 Cs1 Cl2 3_566 . 118.17(14)
O4 Cs1 Cl1 . 1_556 96.69(15)
O3 Cs1 Cl1 . 1_556 118.45(15)
O2 Cs1 Cl1 1_556 1_556 48.64(16)
O1 Cs1 Cl1 . 1_556 123.67(16)
O4 Cs1 Cl1 3_466 1_556 57.72(15)
N2 Cs1 Cl1 2_666 1_556 62.1(2)
N1 Cs1 Cl1 2_665 1_556 173.0(2)
O4 Cs1 Cl1 3_566 1_556 107.90(13)
Cl2 Cs1 Cl1 . 1_556 120.92(6)
O4 Cs1 Cl2 . 3_566 64.47(15)
O3 Cs1 Cl2 . 3_566 95.84(15)
O2 Cs1 Cl2 1_556 3_566 98.23(16)
O1 Cs1 Cl2 . 3_566 173.78(14)
O4 Cs1 Cl2 3_466 3_566 102.64(14)
N2 Cs1 Cl2 2_666 3_566 52.6(2)
N1 Cs1 Cl2 2_665 3_566 114.3(2)
O4 Cs1 Cl2 3_566 3_566 55.39(13)
Cl2 Cs1 Cl2 . 3_566 124.25(3)
Cl1 Cs1 Cl2 1_556 3_566 58.80(6)
O4 Cs1 Cs1 . 3_566 40.62(16)
O3 Cs1 Cs1 . 3_566 85.21(14)
O2 Cs1 Cs1 1_556 3_566 145.56(16)
O1 Cs1 Cs1 . 3_566 126.72(14)
O4 Cs1 Cs1 3_466 3_566 122.66(14)
N2 Cs1 Cs1 2_666 3_566 84.9(2)
N1 Cs1 Cs1 2_665 3_566 67.4(2)
O4 Cs1 Cs1 3_566 3_566 39.12(12)
Cl2 Cs1 Cs1 . 3_566 89.94(5)
Cl1 Cs1 Cs1 1_556 3_566 105.72(5)
Cl2 Cs1 Cs1 3_566 3_566 48.87(4)
C5 Cl1 Cs1 . 1_554 100.8(4)
C6 Cl2 Cs1 . . 103.9(4)
C6 Cl2 Cs1 . 3_466 158.9(4)
Cs1 Cl2 Cs1 . 3_466 78.80(5)
C1 O1 Cs1 . . 132.0(7)
C4 O2 Cs1 . 1_554 133.9(8)
Cs1 O3 H3A . . 125.5
Cs1 O3 H3B . . 117.0
H3A O3 H3B . . 104.7
Cs1 O4 Cs1 . 3_566 100.9(2)
Cs1 O4 Cs1 . 3_466 95.3(2)
Cs1 O4 Cs1 3_566 3_466 156.9(3)
Cs1 O4 H4A . . 123.4
Cs1 O4 H4A 3_566 . 114.7
Cs1 O4 H4B . . 123.7
Cs1 O4 H4B 3_566 . 82.2
Cs1 O4 H4B 3_466 . 102.4
H4A O4 H4B . . 104.2
C7 N1 Cs1 . 2_665 133.4(9)
C8 N2 Cs1 . 2_664 139.9(10)
O1 C1 C6 . . 122.5(10)
O1 C1 C2 . . 121.5(10)
C6 C1 C2 . . 116.0(9)
C3 C2 C1 . . 121.1(10)
C3 C2 C7 . . 121.9(9)
C1 C2 C7 . . 116.9(8)
C2 C3 C4 . . 122.9(10)
C2 C3 C8 . . 120.9(10)
C4 C3 C8 . . 116.0(8)
O2 C4 C5 . . 123.4(10)
O2 C4 C3 . . 122.1(10)
C5 C4 C3 . . 114.4(9)
C6 C5 C4 . . 124.0(11)
C6 C5 Cl1 . . 119.2(9)
C4 C5 Cl1 . . 116.8(8)
C5 C6 C1 . . 121.5(11)
C5 C6 Cl2 . . 122.2(10)
C1 C6 Cl2 . . 116.3(8)
N1 C7 C2 . . 178.3(13)
N2 C8 C3 . . 175.7(12)

loop_
_geom_bond_atom_site_label_1
_geom_bond_atom_site_label_2
_geom_bond_site_symmetry_2
_geom_bond_distance
Cs1 O4 . 3.075(7)
Cs1 O3 . 3.101(8)
Cs1 O2 1_556 3.133(8)
Cs1 O1 . 3.145(8)
Cs1 O4 3_466 3.217(9)
Cs1 N2 2_666 3.307(12)
Cs1 N1 2_665 3.430(13)
Cs1 O4 3_566 3.479(9)
Cs1 Cl2 . 3.725(3)
Cs1 Cl1 1_556 3.880(3)
Cs1 Cl2 3_566 3.915(3)
Cs1 Cs1 3_566 4.8519(9)
Cl1 C5 . 1.742(11)
Cl1 Cs1 1_554 3.880(3)
Cl2 C6 . 1.710(12)
Cl2 Cs1 3_466 3.915(3)
O1 C1 . 1.243(13)
O2 C4 . 1.243(14)
O2 Cs1 1_554 3.133(8)
O3 H3A . 0.9500
O3 H3B . 0.9500
O4 Cs1 3_566 3.217(9)
O4 Cs1 3_466 3.479(9)
O4 H4A . 0.9501
O4 H4B . 0.9500
N1 C7 . 1.000(17)
N1 Cs1 2_665 3.430(13)
N2 C8 . 1.069(16)
N2 Cs1 2_664 3.307(12)
C1 C6 . 1.463(15)
C1 C2 . 1.469(14)
C2 C3 . 1.380(11)
C2 C7 . 1.494(15)
C3 C4 . 1.466(14)
C3 C8 . 1.491(15)
C4 C5 . 1.450(15)
C5 C6 . 1.359(15)

loop_
_geom_torsion_atom_site_label_1
_geom_torsion_atom_site_label_2
_geom_torsion_atom_site_label_3
_geom_torsion_atom_site_label_4
_geom_torsion_site_symmetry_1
_geom_torsion_site_symmetry_4
_geom_torsion
O4 Cs1 Cl2 C6 . . 146.8(5)
O3 Cs1 Cl2 C6 . . 33.2(5)
O2 Cs1 Cl2 C6 1_556 . -76.3(5)
O1 Cs1 Cl2 C6 . . -24.2(5)
O4 Cs1 Cl2 C6 3_466 . -116.0(5)
N1 Cs1 Cl2 C6 2_665 . 53.6(5)
O4 Cs1 Cl2 C6 3_566 . 89.4(5)
Cl1 Cs1 Cl2 C6 1_556 . -134.0(4)
Cl2 Cs1 Cl2 C6 3_566 . 154.9(4)
Cs1 Cs1 Cl2 C6 3_566 . 117.7(4)
O4 Cs1 Cl2 Cs1 . 3_466 -54.72(18)
O3 Cs1 Cl2 Cs1 . 3_466 -168.28(16)
O2 Cs1 Cl2 Cs1 1_556 3_466 82.24(19)
O1 Cs1 Cl2 Cs1 . 3_466 134.4(2)
O4 Cs1 Cl2 Cs1 3_466 3_466 42.49(15)
N1 Cs1 Cl2 Cs1 2_665 3_466 -147.8(2)
O4 Cs1 Cl2 Cs1 3_566 3_466 -112.10(14)
Cl1 Cs1 Cl2 Cs1 1_556 3_466 24.56(7)
Cl2 Cs1 Cl2 Cs1 3_566 3_466 -46.61(11)
Cs1 Cs1 Cl2 Cs1 3_566 3_466 -83.81(4)
O4 Cs1 O1 C1 . . 31.0(10)
O3 Cs1 O1 C1 . . -93.5(10)
O2 Cs1 O1 C1 1_556 . 177.1(10)
O4 Cs1 O1 C1 3_466 . 109.4(10)
N2 Cs1 O1 C1 2_666 . -134.8(10)
N1 Cs1 O1 C1 2_665 . -34.7(10)
O4 Cs1 O1 C1 3_566 . -59.9(11)
Cl2 Cs1 O1 C1 . . 39.3(9)
Cl1 Cs1 O1 C1 1_556 . 143.4(9)
Cs1 Cs1 O1 C1 3_566 . -11.1(11)
O3 Cs1 O4 Cs1 . 3_566 -24.1(3)
O2 Cs1 O4 Cs1 1_556 3_566 123.8(3)
O1 Cs1 O4 Cs1 . 3_566 -124.4(2)
O4 Cs1 O4 Cs1 3_466 3_566 162.8(3)
N2 Cs1 O4 Cs1 2_666 3_566 44.2(3)
N1 Cs1 O4 Cs1 2_665 3_566 -68.4(2)
O4 Cs1 O4 Cs1 3_566 3_566 -0.67(5)
Cl2 Cs1 O4 Cs1 . 3_566 -131.7(2)
Cl1 Cs1 O4 Cs1 1_556 3_566 106.39(17)
Cl2 Cs1 O4 Cs1 3_566 3_566 55.74(15)
O3 Cs1 O4 Cs1 . 3_466 172.44(18)
O2 Cs1 O4 Cs1 1_556 3_466 -39.7(4)
O1 Cs1 O4 Cs1 . 3_466 72.2(2)
O4 Cs1 O4 Cs1 3_466 3_466 -0.66(19)
N2 Cs1 O4 Cs1 2_666 3_466 -119.3(3)
N1 Cs1 O4 Cs1 2_665 3_466 128.2(2)
O4 Cs1 O4 Cs1 3_566 3_466 -164.1(3)
Cl2 Cs1 O4 Cs1 . 3_466 64.84(15)
Cl1 Cs1 O4 Cs1 1_556 3_466 -57.09(16)
Cl2 Cs1 O4 Cs1 3_566 3_466 -107.73(18)
Cs1 Cs1 O4 Cs1 3_566 3_466 -163.5(3)
Cs1 O1 C1 C6 . . -43.4(16)
Cs1 O1 C1 C2 . . 133.5(9)
O1 C1 C2 C3 . . 179.8(11)
C6 C1 C2 C3 . . -3.1(16)
O1 C1 C2 C7 . . -5.4(16)
C6 C1 C2 C7 . . 171.6(9)
C1 C2 C3 C4 . . 0.4(18)
C7 C2 C3 C4 . . -174.1(9)
C1 C2 C3 C8 . . 175.0(8)
C7 C2 C3 C8 . . 0.5(17)
Cs1 O2 C4 C5 1_554 . 47.4(17)
Cs1 O2 C4 C3 1_554 . -129.9(9)
C2 C3 C4 O2 . . -179.1(12)
C8 C3 C4 O2 . . 6.0(17)
C2 C3 C4 C5 . . 3.4(16)
C8 C3 C4 C5 . . -171.5(9)
O2 C4 C5 C6 . . 177.9(13)
C3 C4 C5 C6 . . -4.6(17)
O2 C4 C5 Cl1 . . -4.0(16)
C3 C4 C5 Cl1 . . 173.5(8)
Cs1 Cl1 C5 C6 1_554 . 156.6(10)
Cs1 Cl1 C5 C4 1_554 . -21.5(9)
C4 C5 C6 C1 . . 2(2)
Cl1 C5 C6 C1 . . -176.0(8)
C4 C5 C6 Cl2 . . 178.0(8)
Cl1 C5 C6 Cl2 . . 0.0(16)
O1 C1 C6 C5 . . 179.0(12)
C2 C1 C6 C5 . . 2.0(16)
O1 C1 C6 Cl2 . . 2.8(15)
C2 C1 C6 Cl2 . . -174.2(8)
Cs1 Cl2 C6 C5 . . -153.1(10)
Cs1 Cl2 C6 C5 3_466 . 111.9(13)
Cs1 Cl2 C6 C1 . . 23.2(9)
Cs1 Cl2 C6 C1 3_466 . -71.9(15)
